data_7706640
loop_
_publ_author_name
'Abucayon, Erwin G.'
'Chu, Jia-Min'
'Ayala, Megan'
'Khade, Rahul L.'
'Zhang, Yong'
'Richter-Addo, George B'

_publ_section_title
;
 Insight into the preferential N-binding <i>versus</i> O-binding of
 nitrosoarenes to ferrous and ferric heme centers.
;
_journal_issue 10
_journal_name_full 'Dalton transactions (Cambridge, England : 2003)'
_journal_page_first 3487
_journal_page_last 3498
_journal_paper_doi 10.1039/d0dt03604h
_journal_volume 50
_journal_year 2021
_chemical_formula_moiety 'C46 H58 Fe N6 O, F6 Sb, C H2 Cl2'
_chemical_formula_sum 'C47 H60 Cl2 F6 Fe N6 O Sb'
_chemical_formula_weight 1087.51
_chemical_name_systematic '[OEPFe(Et2NC6H4NO]SbF6'
_chemical_properties_physical Air-sensitive,Moisture-sensitive
_space_group_crystal_system triclinic
_space_group_IT_number 2
_space_group_name_Hall '-P 1'
_space_group_name_H-M_alt 'P -1'
_atom_sites_solution_hydrogens mixed
_atom_sites_solution_primary dual
_atom_sites_solution_secondary difmap
_audit_creation_method SHELXL-2018/3
_audit_update_record
;
2020-06-20 deposited with the CCDC.	2021-02-10 downloaded from the CCDC.
;
_cell_angle_alpha 79.6981(10)
_cell_angle_beta 77.0265(10)
_cell_angle_gamma 64.4348(9)
_cell_formula_units_Z 2
_cell_length_a 13.2553(8)
_cell_length_b 13.6557(8)
_cell_length_c 15.0672(9)
_cell_measurement_reflns_used 9975
_cell_measurement_temperature 100(2)
_cell_measurement_theta_max 29.22
_cell_measurement_theta_min 2.26
_cell_volume 2387.1(2)
_computing_cell_refinement 'SAINT (Bruker, 2007)'
_computing_data_collection 'APEX2 (Bruker, 2007)'
_computing_data_reduction 'SAINT (Bruker, 2007)'
_computing_molecular_graphics 'XP (Bruker, 2002)'
_computing_publication_material 'SHELXL-2014/7 (Sheldrick, 2015b)'
_computing_structure_refinement 'SHELXL-2018/3 (Sheldrick, 2015b)'
_computing_structure_solution 'SHELXT (Sheldrick, 2015a)'
_diffrn_ambient_temperature 100(2)
_diffrn_measured_fraction_theta_full 1.000
_diffrn_measured_fraction_theta_max 0.998
_diffrn_measurement_device_type 'Bruker APEX CCD'
_diffrn_measurement_method '\f and \w scans'
_diffrn_radiation_type MoK\a
_diffrn_radiation_wavelength 0.71073
_diffrn_reflns_av_R_equivalents 0.0400
_diffrn_reflns_av_unetI/netI 0.0404
_diffrn_reflns_Laue_measured_fraction_full 1.000
_diffrn_reflns_Laue_measured_fraction_max 0.998
_diffrn_reflns_limit_h_max 18
_diffrn_reflns_limit_h_min -18
_diffrn_reflns_limit_k_max 19
_diffrn_reflns_limit_k_min -19
_diffrn_reflns_limit_l_max 21
_diffrn_reflns_limit_l_min -21
_diffrn_reflns_number 55564
_diffrn_reflns_point_group_measured_fraction_full 1.000
_diffrn_reflns_point_group_measured_fraction_max 0.998
_diffrn_reflns_theta_full 25.242
_diffrn_reflns_theta_max 29.784
_diffrn_reflns_theta_min 1.393
_exptl_absorpt_coefficient_mu 1.048
_exptl_absorpt_correction_T_max 0.4324
_exptl_absorpt_correction_T_min 0.3728
_exptl_absorpt_correction_type multi-scan
_exptl_absorpt_process_details 'SADABS 2014/4 (Sheldrick, 2015c)'
_exptl_crystal_colour purple
_exptl_crystal_density_diffrn 1.513
_exptl_crystal_description block
_exptl_crystal_F_000 1114
_exptl_crystal_recrystallization_method 'Re-crystallisation from solvent'
_exptl_crystal_size_max 0.420
_exptl_crystal_size_mid 0.240
_exptl_crystal_size_min 0.080
_refine_diff_density_max 1.495
_refine_diff_density_min -0.573
_refine_diff_density_rms 0.100
_refine_ls_extinction_method none
_refine_ls_goodness_of_fit_ref 1.005
_refine_ls_hydrogen_treatment constr
_refine_ls_matrix_type full
_refine_ls_number_parameters 654
_refine_ls_number_reflns 13621
_refine_ls_number_restraints 624
_refine_ls_restrained_S_all 1.073
_refine_ls_R_factor_all 0.0564
_refine_ls_R_factor_gt 0.0417
_refine_ls_shift/su_max 0.002
_refine_ls_shift/su_mean 0.000
_refine_ls_structure_factor_coef Fsqd
_refine_ls_weighting_details 'w=1/[\s^2^(Fo^2^)+(0.0560P)^2^+1.6400P] where P=(Fo^2^+2Fc^2^)/3'
_refine_ls_weighting_scheme calc
_refine_ls_wR_factor_gt 0.0985
_refine_ls_wR_factor_ref 0.1056
_reflns_Friedel_coverage 0.000
_reflns_number_gt 11034
_reflns_number_total 13621
_reflns_threshold_expression 'I > 2\s(I)'
_cod_data_source_file d0dt03604h3.cif
_cod_data_source_block 15160a
_cod_depositor_comments 'Adding full bibliography for 7706639--7706641.cif.'
_cod_database_code 7706640
_shelx_space_group_comment
; 
The symmetry employed for this shelxl refinement is uniquely defined 
by the following loop, which should always be used as a source of 
symmetry information in preference to the above space-group names. 
They are only intended as comments. 
;
_shelx_estimated_absorpt_t_min 0.667
_shelx_estimated_absorpt_t_max 0.921

loop_
_space_group_symop_operation_xyz
'x, y, z'
'-x, -y, -z'

loop_
_atom_site_label
_atom_site_type_symbol
_atom_site_fract_x
_atom_site_fract_y
_atom_site_fract_z
_atom_site_U_iso_or_equiv
_atom_site_adp_type
_atom_site_occupancy
_atom_site_site_symmetry_order
_atom_site_calc_flag
_atom_site_refinement_flags_posn
_atom_site_refinement_flags_adp
_atom_site_refinement_flags_occupancy
_atom_site_disorder_assembly
_atom_site_disorder_group
Fe1 Fe 0.18201(3) 0.62399(2) 0.39908(2) 0.01393(7) Uani 1 1 d . . . . .
O1 O 0.31772(14) 0.56428(13) 0.30614(11) 0.0202(3) Uani 1 1 d . . . . .
N1 N 0.09348(16) 0.76303(14) 0.32252(13) 0.0158(4) Uani 1 1 d . . . . .
N2 N 0.08474(15) 0.55579(14) 0.37163(12) 0.0144(3) Uani 1 1 d . . . . .
N3 N 0.22379(15) 0.50638(14) 0.50595(12) 0.0151(3) Uani 1 1 d . . . . .
N4 N 0.22057(16) 0.71911(14) 0.46501(13) 0.0158(4) Uani 1 1 d . . . . .
N5 N 0.31379(17) 0.50001(16) 0.25257(14) 0.0214(4) Uani 1 1 d . . . . .
N6 N 0.6768(2) 0.33612(19) -0.02060(16) 0.0316(5) Uani 1 1 d D . . . .
C1 C 0.10760(19) 0.85997(17) 0.30836(15) 0.0175(4) Uani 1 1 d . . . . .
C2 C 0.05228(19) 0.92930(17) 0.23370(16) 0.0189(4) Uani 1 1 d . . . . .
C3 C 0.00159(19) 0.87511(17) 0.20444(15) 0.0184(4) Uani 1 1 d . . . . .
C4 C 0.02809(18) 0.77170(17) 0.25949(15) 0.0164(4) Uani 1 1 d . . . . .
C5 C -0.00615(18) 0.69135(17) 0.25124(15) 0.0168(4) Uani 1 1 d . . . . .
H5 H -0.052085 0.706588 0.206100 0.020 Uiso 1 1 calc R U . . .
C6 C 0.02019(18) 0.59092(17) 0.30251(15) 0.0157(4) Uani 1 1 d . . . . .
C7 C -0.01347(18) 0.50756(17) 0.28957(15) 0.0162(4) Uani 1 1 d . . . . .
C8 C 0.03257(18) 0.42058(17) 0.35073(15) 0.0162(4) Uani 1 1 d . . . . .
C9 C 0.09337(18) 0.45100(17) 0.40096(15) 0.0146(4) Uani 1 1 d . . . . .
C10 C 0.15405(18) 0.38267(17) 0.46845(15) 0.0160(4) Uani 1 1 d . . . . .
H10 H 0.153595 0.312179 0.482071 0.019 Uiso 1 1 calc R U . . .
C11 C 0.21508(18) 0.40746(17) 0.51771(15) 0.0151(4) Uani 1 1 d . . . . .
C12 C 0.27385(19) 0.33679(17) 0.59065(15) 0.0162(4) Uani 1 1 d . . . . .
C13 C 0.31745(18) 0.39417(17) 0.62388(15) 0.0156(4) Uani 1 1 d . . . . .
C14 C 0.28475(18) 0.50001(17) 0.57186(15) 0.0154(4) Uani 1 1 d . . . . .
C15 C 0.30679(18) 0.58492(17) 0.58825(15) 0.0167(4) Uani 1 1 d . . . . .
H15 H 0.346844 0.571938 0.637097 0.020 Uiso 1 1 calc R U . . .
C16 C 0.27576(18) 0.68723(17) 0.53992(15) 0.0160(4) Uani 1 1 d . . . . .
C17 C 0.29823(19) 0.77443(17) 0.56069(16) 0.0175(4) Uani 1 1 d . . . . .
C18 C 0.25821(19) 0.85976(17) 0.49632(16) 0.0179(4) Uani 1 1 d . . . . .
C19 C 0.21000(18) 0.82504(17) 0.43758(16) 0.0169(4) Uani 1 1 d . . . . .
C20 C 0.16162(19) 0.88798(17) 0.36212(16) 0.0180(4) Uani 1 1 d . . . . .
H20 H 0.166098 0.956666 0.345994 0.022 Uiso 1 1 calc R U . . .
C21 C 0.0495(2) 1.04089(18) 0.19947(17) 0.0232(5) Uani 1 1 d . . . . .
H21A H 0.040685 1.056219 0.134247 0.028 Uiso 1 1 calc R U . . .
H21B H 0.122859 1.041321 0.203455 0.028 Uiso 1 1 calc R U . . .
C22 C -0.0463(2) 1.1313(2) 0.2530(2) 0.0295(6) Uani 1 1 d . . . . .
H22A H -0.119457 1.133890 0.246806 0.044 Uiso 1 1 d R U . . .
H22B H -0.042617 1.201490 0.228866 0.044 Uiso 1 1 d R U . . .
H22C H -0.038387 1.116690 0.317766 0.044 Uiso 1 1 d R U . . .
C23 C -0.0741(2) 0.91538(19) 0.13277(16) 0.0222(5) Uani 1 1 d . . . . .
H23A H -0.065878 0.852454 0.103342 0.027 Uiso 1 1 calc R U . . .
H23B H -0.049677 0.964330 0.085008 0.027 Uiso 1 1 calc R U . . .
C24 C -0.1987(2) 0.9766(2) 0.17299(19) 0.0290(5) Uani 1 1 d . . . . .
H24A H -0.222061 0.929969 0.222841 0.043 Uiso 1 1 d R U . . .
H24B H -0.245421 0.996109 0.125271 0.043 Uiso 1 1 d R U . . .
H24C H -0.208491 1.043009 0.196691 0.043 Uiso 1 1 d R U . . .
C25 C -0.0794(2) 0.51512(18) 0.21747(16) 0.0198(4) Uani 1 1 d . . . . .
H25A H -0.134686 0.591412 0.207330 0.024 Uiso 1 1 calc R U . . .
H25B H -0.122351 0.468994 0.239210 0.024 Uiso 1 1 calc R U . . .
C26 C -0.0015(3) 0.4783(3) 0.12705(19) 0.0385(7) Uani 1 1 d . . . . .
H26A H 0.037778 0.526512 0.103471 0.058 Uiso 1 1 d R U . . .
H26B H -0.046892 0.481453 0.082591 0.058 Uiso 1 1 d R U . . .
H26C H 0.054348 0.403342 0.137161 0.058 Uiso 1 1 d R U . . .
C27 C 0.0278(2) 0.31117(17) 0.36326(16) 0.0195(4) Uani 1 1 d . . . . .
H27A H -0.037378 0.317239 0.337515 0.023 Uiso 1 1 calc R U . . .
H27B H 0.015343 0.288002 0.429448 0.023 Uiso 1 1 calc R U . . .
C28 C 0.1369(2) 0.22441(19) 0.31663(18) 0.0246(5) Uani 1 1 d . . . . .
H28A H 0.148213 0.245804 0.250745 0.037 Uiso 1 1 d R U . . .
H28B H 0.130793 0.154094 0.327125 0.037 Uiso 1 1 d R U . . .
H28C H 0.201423 0.217964 0.342255 0.037 Uiso 1 1 d R U . . .
C29 C 0.2830(2) 0.22304(17) 0.62206(16) 0.0204(5) Uani 1 1 d . . . . .
H29A H 0.212620 0.218521 0.615304 0.024 Uiso 1 1 calc R U . . .
H29B H 0.288904 0.208002 0.687895 0.024 Uiso 1 1 calc R U . . .
C30 C 0.3838(2) 0.13545(19) 0.5702(2) 0.0308(6) Uani 1 1 d . . . . .
H30A H 0.377772 0.148466 0.505113 0.046 Uiso 1 1 d R U . . .
H30B H 0.384312 0.063686 0.594243 0.046 Uiso 1 1 d R U . . .
H30C H 0.454292 0.137726 0.577773 0.046 Uiso 1 1 d R U . . .
C31 C 0.3889(2) 0.35719(18) 0.69781(16) 0.0192(4) Uani 1 1 d . . . . .
H31A H 0.380740 0.292507 0.734672 0.023 Uiso 1 1 calc R U . . .
H31B H 0.361442 0.415830 0.738824 0.023 Uiso 1 1 calc R U . . .
C32 C 0.5146(2) 0.3283(2) 0.65816(17) 0.0248(5) Uani 1 1 d . . . . .
H32A H 0.542433 0.269205 0.618532 0.037 Uiso 1 1 d R U . . .
H32B H 0.558483 0.304735 0.708261 0.037 Uiso 1 1 d R U . . .
H32C H 0.523093 0.392515 0.622461 0.037 Uiso 1 1 d R U . . .
C33 C 0.3600(2) 0.76635(18) 0.63544(16) 0.0210(5) Uani 1 1 d . . . . .
H33A H 0.329719 0.731781 0.692193 0.025 Uiso 1 1 calc R U . . .
H33B H 0.345432 0.840722 0.647224 0.025 Uiso 1 1 calc R U . . .
C34 C 0.4885(2) 0.7002(2) 0.61236(18) 0.0266(5) Uani 1 1 d . . . . .
H34A H 0.504042 0.624057 0.608002 0.040 Uiso 1 1 d R U . . .
H34B H 0.525422 0.703587 0.660572 0.040 Uiso 1 1 d R U . . .
H34C H 0.518193 0.730617 0.553782 0.040 Uiso 1 1 d R U . . .
C35 C 0.2581(2) 0.97106(17) 0.48868(17) 0.0206(5) Uani 1 1 d . . . . .
H35A H 0.270525 0.997324 0.423213 0.025 Uiso 1 1 calc R U . . .
H35B H 0.321856 0.965732 0.515974 0.025 Uiso 1 1 calc R U . . .
C36 C 0.1475(2) 1.05366(19) 0.53637(18) 0.0268(5) Uani 1 1 d . . . . .
H36A H 0.084039 1.059419 0.509565 0.040 Uiso 1 1 d R U . . .
H36B H 0.150969 1.125000 0.528505 0.040 Uiso 1 1 d R U . . .
H36C H 0.136338 1.029559 0.601735 0.040 Uiso 1 1 d R U . . .
C37 C 0.4062(2) 0.46145(19) 0.18897(16) 0.0205(4) Uani 1 1 d . . . . .
C38 C 0.5035(2) 0.48589(19) 0.17623(17) 0.0223(5) Uani 1 1 d . . . . .
H38 H 0.506079 0.531189 0.215960 0.027 Uiso 1 1 calc R U . . .
C39 C 0.5916(2) 0.4453(2) 0.10844(17) 0.0242(5) Uani 1 1 d . . . . .
H39 H 0.654898 0.463382 0.100470 0.029 Uiso 1 1 calc R U . . .
C40 C 0.5908(2) 0.3744(2) 0.04751(18) 0.0258(5) Uani 1 1 d . . . . .
C41 C 0.4928(2) 0.3491(2) 0.06285(18) 0.0282(5) Uani 1 1 d . . . . .
H41 H 0.489722 0.302456 0.024697 0.034 Uiso 1 1 calc R U . . .
C42 C 0.4052(2) 0.3913(2) 0.13113(18) 0.0258(5) Uani 1 1 d . . . . .
H42 H 0.341704 0.373168 0.140262 0.031 Uiso 1 1 calc R U . . .
C43 C 0.7825(2) 0.3538(3) -0.03219(19) 0.0332(6) Uani 1 1 d . . . . .
H43A H 0.761853 0.431301 -0.025648 0.040 Uiso 1 1 calc R U . . .
H43B H 0.824806 0.338484 -0.094810 0.040 Uiso 1 1 calc R U . . .
C44 C 0.8584(3) 0.2835(3) 0.0355(2) 0.0461(8) Uani 1 1 d . . . . .
H44A H 0.819075 0.301901 0.097548 0.069 Uiso 1 1 d R U . . .
H44B H 0.927805 0.296261 0.022678 0.069 Uiso 1 1 d R U . . .
H44C H 0.877925 0.206620 0.030538 0.069 Uiso 1 1 d R U . . .
C45 C 0.6746(3) 0.2672(2) -0.0868(2) 0.0273(7) Uani 0.867(5) 1 d D U P A 1
H45A H 0.726170 0.271999 -0.144597 0.033 Uiso 0.867(5) 1 calc R U P A 1
H45B H 0.596991 0.294915 -0.100840 0.033 Uiso 0.867(5) 1 calc R U P A 1
C46 C 0.7112(3) 0.1495(2) -0.0470(2) 0.0336(7) Uani 0.867(5) 1 d D U P A 1
H46A H 0.790127 0.120397 -0.037518 0.050 Uiso 0.867(5) 1 d R U P A 1
H46B H 0.704827 0.106677 -0.089538 0.050 Uiso 0.867(5) 1 d R U P A 1
H46C H 0.662387 0.145217 0.011572 0.050 Uiso 0.867(5) 1 d R U P A 1
C45' C 0.7034(18) 0.2230(6) -0.0423(10) 0.031(2) Uani 0.133(5) 1 d D U P A 2
H45C H 0.660040 0.189508 0.005382 0.038 Uiso 0.133(5) 1 calc R U P A 2
H45D H 0.785276 0.176660 -0.043655 0.038 Uiso 0.133(5) 1 calc R U P A 2
C46' C 0.6716(17) 0.2310(13) -0.1347(10) 0.026(3) Uani 0.133(5) 1 d D U P A 2
H46D H 0.588849 0.263998 -0.129566 0.040 Uiso 0.133(5) 1 d R U P A 2
H46E H 0.701935 0.157869 -0.155121 0.040 Uiso 0.133(5) 1 d R U P A 2
H46F H 0.703491 0.276251 -0.179213 0.040 Uiso 0.133(5) 1 d R U P A 2
Sb1 Sb 0.27984(2) 0.23108(2) -0.02411(2) 0.02244(6) Uani 0.9687(5) 1 d D U P B 1
F1 F 0.28043(17) 0.24807(15) 0.09584(10) 0.0461(5) Uani 0.9687(5) 1 d D U P B 1
F2 F 0.25579(17) 0.37740(12) -0.05637(13) 0.0481(5) Uani 0.9687(5) 1 d D U P B 1
F3 F 0.43572(12) 0.19322(17) -0.05165(15) 0.0551(6) Uani 0.9687(5) 1 d D U P B 1
F4 F 0.27802(17) 0.21371(14) -0.14402(9) 0.0399(4) Uani 0.9687(5) 1 d D U P B 1
F5 F 0.30779(19) 0.08377(12) 0.00822(13) 0.0508(5) Uani 0.9687(5) 1 d D U P B 1
F6 F 0.12402(13) 0.26912(18) 0.00155(16) 0.0587(6) Uani 0.9687(5) 1 d D U P B 1
Sb1' Sb 0.2670(4) 0.1814(5) -0.0204(4) 0.02244(6) Uani 0.0313(5) 1 d D U P B 2
F1' F 0.238(2) 0.199(2) 0.1042(5) 0.032(3) Uani 0.0313(5) 1 d D U P B 2
F2' F 0.280(2) 0.3146(12) -0.0480(17) 0.029(3) Uani 0.0313(5) 1 d D U P B 2
F3' F 0.4222(7) 0.110(2) -0.017(2) 0.037(3) Uani 0.0313(5) 1 d D U P B 2
F4' F 0.296(2) 0.164(2) -0.1451(5) 0.033(4) Uani 0.0313(5) 1 d D U P B 2
F5' F 0.254(2) 0.0481(12) 0.0074(18) 0.037(3) Uani 0.0313(5) 1 d D U P B 2
F6' F 0.1118(7) 0.253(2) -0.024(2) 0.041(4) Uani 0.0313(5) 1 d D U P B 2
Cl1S Cl 0.48259(8) 0.11140(6) 0.25215(7) 0.0511(2) Uani 1 1 d . . . . .
Cl2S Cl 0.39802(8) -0.05058(7) 0.24045(6) 0.0477(2) Uani 1 1 d . . . . .
C1S C 0.4792(3) 0.0224(3) 0.1832(2) 0.0410(7) Uani 1 1 d . . . . .
H1S1 H 0.557641 -0.029901 0.162783 0.049 Uiso 1 1 calc R U . . .
H1S2 H 0.447112 0.064871 0.128080 0.049 Uiso 1 1 calc R U . . .

loop_
_atom_site_aniso_label
_atom_site_aniso_U_11
_atom_site_aniso_U_22
_atom_site_aniso_U_33
_atom_site_aniso_U_23
_atom_site_aniso_U_13
_atom_site_aniso_U_12
Fe1 0.01518(15) 0.01148(14) 0.01517(15) -0.00089(11) -0.00437(12) -0.00473(11)
O1 0.0203(8) 0.0194(8) 0.0211(8) -0.0041(6) -0.0039(6) -0.0072(6)
N1 0.0173(9) 0.0132(8) 0.0169(9) -0.0012(7) -0.0050(7) -0.0051(7)
N2 0.0140(8) 0.0135(8) 0.0150(9) -0.0012(6) -0.0034(7) -0.0046(7)
N3 0.0159(9) 0.0136(8) 0.0162(9) -0.0020(6) -0.0039(7) -0.0056(7)
N4 0.0171(9) 0.0136(8) 0.0170(9) -0.0008(7) -0.0046(7) -0.0058(7)
N5 0.0216(10) 0.0199(9) 0.0217(10) -0.0027(7) -0.0055(8) -0.0063(8)
N6 0.0283(12) 0.0374(12) 0.0316(12) -0.0126(10) 0.0013(10) -0.0152(10)
C1 0.0168(10) 0.0146(10) 0.0191(11) -0.0008(8) -0.0038(8) -0.0046(8)
C2 0.0194(11) 0.0155(10) 0.0191(11) 0.0002(8) -0.0051(9) -0.0043(8)
C3 0.0190(11) 0.0158(10) 0.0173(11) -0.0001(8) -0.0046(9) -0.0040(8)
C4 0.0146(10) 0.0156(10) 0.0157(10) -0.0022(8) -0.0023(8) -0.0028(8)
C5 0.0155(10) 0.0172(10) 0.0158(10) -0.0019(8) -0.0051(8) -0.0037(8)
C6 0.0148(10) 0.0165(10) 0.0157(10) -0.0035(8) -0.0024(8) -0.0055(8)
C7 0.0150(10) 0.0160(10) 0.0170(10) -0.0045(8) -0.0030(8) -0.0044(8)
C8 0.0159(10) 0.0155(10) 0.0179(10) -0.0042(8) -0.0021(8) -0.0063(8)
C9 0.0145(10) 0.0151(9) 0.0150(10) -0.0034(7) -0.0011(8) -0.0066(8)
C10 0.0169(10) 0.0139(9) 0.0175(10) -0.0026(8) -0.0030(8) -0.0059(8)
C11 0.0156(10) 0.0141(9) 0.0148(10) -0.0014(7) -0.0012(8) -0.0058(8)
C12 0.0181(10) 0.0143(9) 0.0153(10) -0.0016(7) -0.0034(8) -0.0056(8)
C13 0.0153(10) 0.0147(9) 0.0157(10) -0.0011(8) -0.0021(8) -0.0055(8)
C14 0.0138(10) 0.0151(9) 0.0156(10) -0.0005(7) -0.0025(8) -0.0045(8)
C15 0.0165(10) 0.0158(10) 0.0177(10) -0.0014(8) -0.0056(8) -0.0053(8)
C16 0.0162(10) 0.0148(9) 0.0180(10) -0.0028(8) -0.0039(8) -0.0063(8)
C17 0.0177(11) 0.0148(10) 0.0201(11) -0.0040(8) -0.0046(8) -0.0051(8)
C18 0.0174(10) 0.0149(10) 0.0222(11) -0.0044(8) -0.0029(9) -0.0064(8)
C19 0.0145(10) 0.0149(9) 0.0217(11) -0.0030(8) -0.0041(8) -0.0053(8)
C20 0.0187(11) 0.0116(9) 0.0233(11) -0.0007(8) -0.0040(9) -0.0058(8)
C21 0.0290(13) 0.0165(10) 0.0249(12) 0.0020(9) -0.0108(10) -0.0085(9)
C22 0.0285(13) 0.0189(11) 0.0407(15) -0.0050(10) -0.0108(11) -0.0060(10)
C23 0.0282(12) 0.0200(11) 0.0200(11) 0.0016(8) -0.0101(10) -0.0098(9)
C24 0.0245(13) 0.0289(13) 0.0338(14) 0.0014(11) -0.0127(11) -0.0092(11)
C25 0.0218(11) 0.0189(10) 0.0209(11) -0.0025(8) -0.0089(9) -0.0073(9)
C26 0.0372(16) 0.0457(17) 0.0228(14) -0.0128(12) -0.0098(12) -0.0018(13)
C27 0.0210(11) 0.0174(10) 0.0235(12) -0.0027(8) -0.0057(9) -0.0097(9)
C28 0.0257(12) 0.0179(11) 0.0297(13) -0.0072(9) -0.0061(10) -0.0058(9)
C29 0.0268(12) 0.0163(10) 0.0205(11) 0.0020(8) -0.0094(9) -0.0099(9)
C30 0.0324(14) 0.0172(11) 0.0424(16) -0.0045(10) -0.0081(12) -0.0081(10)
C31 0.0222(11) 0.0178(10) 0.0193(11) 0.0015(8) -0.0078(9) -0.0089(9)
C32 0.0222(12) 0.0271(12) 0.0254(12) -0.0035(9) -0.0076(10) -0.0081(10)
C33 0.0263(12) 0.0181(10) 0.0224(12) -0.0030(8) -0.0098(9) -0.0093(9)
C34 0.0254(13) 0.0285(12) 0.0279(13) 0.0014(10) -0.0110(10) -0.0114(10)
C35 0.0247(12) 0.0145(10) 0.0251(12) -0.0005(8) -0.0081(9) -0.0087(9)
C36 0.0334(14) 0.0172(11) 0.0284(13) -0.0055(9) -0.0049(11) -0.0081(10)
C37 0.0201(11) 0.0213(11) 0.0183(11) -0.0002(8) -0.0043(9) -0.0070(9)
C38 0.0206(11) 0.0250(11) 0.0221(12) -0.0049(9) -0.0058(9) -0.0082(9)
C39 0.0221(12) 0.0275(12) 0.0236(12) -0.0039(9) -0.0034(10) -0.0104(10)
C40 0.0226(12) 0.0278(12) 0.0254(13) -0.0054(10) -0.0035(10) -0.0079(10)
C41 0.0288(13) 0.0313(13) 0.0289(13) -0.0122(10) -0.0013(11) -0.0145(11)
C42 0.0236(12) 0.0291(12) 0.0285(13) -0.0069(10) -0.0040(10) -0.0127(10)
C43 0.0255(13) 0.0472(16) 0.0278(14) -0.0109(12) 0.0037(11) -0.0169(12)
C44 0.0277(15) 0.0502(19) 0.051(2) -0.0089(15) -0.0050(14) -0.0062(14)
C45 0.0286(15) 0.0236(14) 0.0229(15) -0.0028(11) -0.0027(11) -0.0049(11)
C46 0.0344(17) 0.0260(14) 0.0321(16) -0.0015(12) -0.0026(13) -0.0065(13)
C45' 0.032(3) 0.028(3) 0.026(3) -0.004(3) -0.001(3) -0.005(3)
C46' 0.031(4) 0.025(4) 0.021(4) -0.013(4) -0.003(4) -0.006(4)
Sb1 0.02331(9) 0.02505(10) 0.02105(9) -0.00426(6) -0.00595(6) -0.00990(7)
F1 0.0679(13) 0.0571(11) 0.0253(9) -0.0117(8) -0.0072(9) -0.0338(10)
F2 0.0684(13) 0.0296(9) 0.0577(12) 0.0018(8) -0.0316(10) -0.0227(9)
F3 0.0262(9) 0.0703(13) 0.0748(14) -0.0427(11) 0.0004(9) -0.0157(9)
F4 0.0654(12) 0.0447(10) 0.0231(8) -0.0004(7) -0.0139(8) -0.0331(10)
F5 0.0809(14) 0.0342(9) 0.0428(11) 0.0023(8) -0.0289(10) -0.0220(10)
F6 0.0284(10) 0.0724(14) 0.0861(16) -0.0459(12) 0.0028(10) -0.0217(9)
Sb1' 0.02331(9) 0.02505(10) 0.02105(9) -0.00426(6) -0.00595(6) -0.00990(7)
F1' 0.040(5) 0.036(5) 0.024(4) -0.007(4) -0.005(4) -0.016(4)
F2' 0.039(4) 0.024(4) 0.036(5) -0.010(4) -0.013(4) -0.017(4)
F3' 0.038(4) 0.038(4) 0.038(4) -0.013(4) -0.010(4) -0.013(4)
F4' 0.046(5) 0.035(6) 0.023(5) -0.006(5) -0.008(5) -0.019(5)
F5' 0.054(5) 0.031(5) 0.031(5) 0.000(5) -0.016(5) -0.018(5)
F6' 0.027(5) 0.048(5) 0.051(6) -0.024(6) -0.007(5) -0.013(5)
Cl1S 0.0517(5) 0.0360(4) 0.0703(6) -0.0058(4) -0.0244(4) -0.0151(4)
Cl2S 0.0564(5) 0.0480(4) 0.0422(4) -0.0119(3) 0.0091(4) -0.0299(4)
C1S 0.0442(18) 0.0439(17) 0.0373(17) -0.0016(13) -0.0051(14) -0.0219(15)

loop_
_atom_type_symbol
_atom_type_description
_atom_type_scat_dispersion_real
_atom_type_scat_dispersion_imag
_atom_type_scat_source
C C 0.0033 0.0016 'International Tables Vol C Tables 4.2.6.8 and 6.1.1.4'
H H 0.0000 0.0000 'International Tables Vol C Tables 4.2.6.8 and 6.1.1.4'
N N 0.0061 0.0033 'International Tables Vol C Tables 4.2.6.8 and 6.1.1.4'
O O 0.0106 0.0060 'International Tables Vol C Tables 4.2.6.8 and 6.1.1.4'
F F 0.0171 0.0103 'International Tables Vol C Tables 4.2.6.8 and 6.1.1.4'
Cl Cl 0.1484 0.1585 'International Tables Vol C Tables 4.2.6.8 and 6.1.1.4'
Fe Fe 0.3463 0.8444 'International Tables Vol C Tables 4.2.6.8 and 6.1.1.4'
Sb Sb -0.5866 1.5461 'International Tables Vol C Tables 4.2.6.8 and 6.1.1.4'

loop_
_geom_angle_atom_site_label_1
_geom_angle_atom_site_label_2
_geom_angle_atom_site_label_3
_geom_angle
_geom_angle_site_symmetry_1
_geom_angle_site_symmetry_3
_geom_angle_publ_flag
O1 Fe1 N2 100.36(7) . . ?
O1 Fe1 N3 100.69(7) . . ?
N2 Fe1 N3 88.35(7) . . ?
O1 Fe1 N4 103.37(7) . . ?
N2 Fe1 N4 156.26(8) . . ?
N3 Fe1 N4 87.95(7) . . ?
O1 Fe1 N1 97.98(7) . . ?
N2 Fe1 N1 88.19(7) . . ?
N3 Fe1 N1 161.32(8) . . ?
N4 Fe1 N1 87.86(7) . . ?
N5 O1 Fe1 115.52(13) . . ?
C4 N1 C1 105.61(17) . . ?
C4 N1 Fe1 126.71(14) . . ?
C1 N1 Fe1 126.24(14) . . ?
C9 N2 C6 105.15(17) . . ?
C9 N2 Fe1 125.95(14) . . ?
C6 N2 Fe1 126.85(14) . . ?
C11 N3 C14 105.25(17) . . ?
C11 N3 Fe1 126.67(14) . . ?
C14 N3 Fe1 127.16(14) . . ?
C16 N4 C19 104.94(17) . . ?
C16 N4 Fe1 127.33(14) . . ?
C19 N4 Fe1 127.28(15) . . ?
O1 N5 C37 114.64(19) . . ?
C40 N6 C43 122.1(2) . . ?
C40 N6 C45 121.5(2) . . ?
C43 N6 C45 116.3(2) . . ?
C40 N6 C45' 115.2(8) . . ?
C43 N6 C45' 110.9(8) . . ?
C20 C1 N1 124.3(2) . . ?
C20 C1 C2 125.2(2) . . ?
N1 C1 C2 110.38(19) . . ?
C3 C2 C1 106.57(19) . . ?
C3 C2 C21 128.3(2) . . ?
C1 C2 C21 125.1(2) . . ?
C2 C3 C4 107.12(19) . . ?
C2 C3 C23 127.9(2) . . ?
C4 C3 C23 124.9(2) . . ?
N1 C4 C5 124.02(19) . . ?
N1 C4 C3 110.29(18) . . ?
C5 C4 C3 125.7(2) . . ?
C6 C5 C4 126.4(2) . . ?
C6 C5 H5 116.8 . . ?
C4 C5 H5 116.8 . . ?
N2 C6 C5 124.60(19) . . ?
N2 C6 C7 110.60(18) . . ?
C5 C6 C7 124.8(2) . . ?
C8 C7 C6 106.58(19) . . ?
C8 C7 C25 127.93(19) . . ?
C6 C7 C25 125.35(19) . . ?
C7 C8 C9 106.86(18) . . ?
C7 C8 C27 128.5(2) . . ?
C9 C8 C27 124.61(19) . . ?
N2 C9 C10 125.14(19) . . ?
N2 C9 C8 110.80(18) . . ?
C10 C9 C8 124.05(19) . . ?
C11 C10 C9 126.26(19) . . ?
C11 C10 H10 116.9 . . ?
C9 C10 H10 116.9 . . ?
N3 C11 C10 123.77(19) . . ?
N3 C11 C12 110.72(18) . . ?
C10 C11 C12 125.45(19) . . ?
C13 C12 C11 106.60(18) . . ?
C13 C12 C29 127.8(2) . . ?
C11 C12 C29 125.62(19) . . ?
C12 C13 C14 106.86(18) . . ?
C12 C13 C31 128.19(19) . . ?
C14 C13 C31 124.93(19) . . ?
N3 C14 C15 124.51(19) . . ?
N3 C14 C13 110.55(18) . . ?
C15 C14 C13 124.9(2) . . ?
C14 C15 C16 126.0(2) . . ?
C14 C15 H15 117.0 . . ?
C16 C15 H15 117.0 . . ?
N4 C16 C15 124.83(19) . . ?
N4 C16 C17 110.96(18) . . ?
C15 C16 C17 124.2(2) . . ?
C18 C17 C16 106.45(19) . . ?
C18 C17 C33 128.5(2) . . ?
C16 C17 C33 124.92(19) . . ?
C17 C18 C19 106.91(18) . . ?
C17 C18 C35 127.8(2) . . ?
C19 C18 C35 125.2(2) . . ?
N4 C19 C20 124.27(19) . . ?
N4 C19 C18 110.73(19) . . ?
C20 C19 C18 124.99(19) . . ?
C1 C20 C19 126.3(2) . . ?
C1 C20 H20 116.9 . . ?
C19 C20 H20 116.9 . . ?
C2 C21 C22 113.1(2) . . ?
C2 C21 H21A 109.0 . . ?
C22 C21 H21A 109.0 . . ?
C2 C21 H21B 109.0 . . ?
C22 C21 H21B 109.0 . . ?
H21A C21 H21B 107.8 . . ?
C21 C22 H22A 109.4 . . ?
C21 C22 H22B 109.4 . . ?
H22A C22 H22B 109.5 . . ?
C21 C22 H22C 109.5 . . ?
H22A C22 H22C 109.5 . . ?
H22B C22 H22C 109.5 . . ?
C3 C23 C24 112.2(2) . . ?
C3 C23 H23A 109.2 . . ?
C24 C23 H23A 109.2 . . ?
C3 C23 H23B 109.2 . . ?
C24 C23 H23B 109.2 . . ?
H23A C23 H23B 107.9 . . ?
C23 C24 H24A 109.5 . . ?
C23 C24 H24B 109.5 . . ?
H24A C24 H24B 109.5 . . ?
C23 C24 H24C 109.4 . . ?
H24A C24 H24C 109.5 . . ?
H24B C24 H24C 109.5 . . ?
C7 C25 C26 111.7(2) . . ?
C7 C25 H25A 109.3 . . ?
C26 C25 H25A 109.3 . . ?
C7 C25 H25B 109.3 . . ?
C26 C25 H25B 109.3 . . ?
H25A C25 H25B 107.9 . . ?
C25 C26 H26A 109.5 . . ?
C25 C26 H26B 109.4 . . ?
H26A C26 H26B 109.5 . . ?
C25 C26 H26C 109.5 . . ?
H26A C26 H26C 109.5 . . ?
H26B C26 H26C 109.5 . . ?
C8 C27 C28 112.09(19) . . ?
C8 C27 H27A 109.2 . . ?
C28 C27 H27A 109.2 . . ?
C8 C27 H27B 109.2 . . ?
C28 C27 H27B 109.2 . . ?
H27A C27 H27B 107.9 . . ?
C27 C28 H28A 109.5 . . ?
C27 C28 H28B 109.6 . . ?
H28A C28 H28B 109.5 . . ?
C27 C28 H28C 109.3 . . ?
H28A C28 H28C 109.5 . . ?
H28B C28 H28C 109.5 . . ?
C12 C29 C30 114.0(2) . . ?
C12 C29 H29A 108.7 . . ?
C30 C29 H29A 108.7 . . ?
C12 C29 H29B 108.7 . . ?
C30 C29 H29B 108.7 . . ?
H29A C29 H29B 107.6 . . ?
C29 C30 H30A 109.4 . . ?
C29 C30 H30B 109.4 . . ?
H30A C30 H30B 109.5 . . ?
C29 C30 H30C 109.6 . . ?
H30A C30 H30C 109.5 . . ?
H30B C30 H30C 109.5 . . ?
C13 C31 C32 111.70(19) . . ?
C13 C31 H31A 109.3 . . ?
C32 C31 H31A 109.3 . . ?
C13 C31 H31B 109.3 . . ?
C32 C31 H31B 109.3 . . ?
H31A C31 H31B 107.9 . . ?
C31 C32 H32A 109.5 . . ?
C31 C32 H32B 109.4 . . ?
H32A C32 H32B 109.5 . . ?
C31 C32 H32C 109.5 . . ?
H32A C32 H32C 109.5 . . ?
H32B C32 H32C 109.5 . . ?
C17 C33 C34 112.9(2) . . ?
C17 C33 H33A 109.0 . . ?
C34 C33 H33A 109.0 . . ?
C17 C33 H33B 109.0 . . ?
C34 C33 H33B 109.0 . . ?
H33A C33 H33B 107.8 . . ?
C33 C34 H34A 109.5 . . ?
C33 C34 H34B 109.5 . . ?
H34A C34 H34B 109.5 . . ?
C33 C34 H34C 109.5 . . ?
H34A C34 H34C 109.5 . . ?
H34B C34 H34C 109.5 . . ?
C18 C35 C36 112.57(19) . . ?
C18 C35 H35A 109.1 . . ?
C36 C35 H35A 109.1 . . ?
C18 C35 H35B 109.1 . . ?
C36 C35 H35B 109.1 . . ?
H35A C35 H35B 107.8 . . ?
C35 C36 H36A 109.5 . . ?
C35 C36 H36B 109.5 . . ?
H36A C36 H36B 109.5 . . ?
C35 C36 H36C 109.4 . . ?
H36A C36 H36C 109.5 . . ?
H36B C36 H36C 109.5 . . ?
N5 C37 C42 116.0(2) . . ?
N5 C37 C38 125.1(2) . . ?
C42 C37 C38 118.9(2) . . ?
C39 C38 C37 120.8(2) . . ?
C39 C38 H38 119.6 . . ?
C37 C38 H38 119.6 . . ?
C38 C39 C40 120.8(2) . . ?
C38 C39 H39 119.6 . . ?
C40 C39 H39 119.6 . . ?
N6 C40 C41 121.7(2) . . ?
N6 C40 C39 120.9(2) . . ?
C41 C40 C39 117.4(2) . . ?
C42 C41 C40 120.7(2) . . ?
C42 C41 H41 119.7 . . ?
C40 C41 H41 119.7 . . ?
C41 C42 C37 121.4(2) . . ?
C41 C42 H42 119.3 . . ?
C37 C42 H42 119.3 . . ?
N6 C43 C44 113.2(2) . . ?
N6 C43 H43A 108.9 . . ?
C44 C43 H43A 108.9 . . ?
N6 C43 H43B 108.9 . . ?
C44 C43 H43B 108.9 . . ?
H43A C43 H43B 107.8 . . ?
C43 C44 H44A 109.5 . . ?
C43 C44 H44B 109.4 . . ?
H44A C44 H44B 109.5 . . ?
C43 C44 H44C 109.6 . . ?
H44A C44 H44C 109.5 . . ?
H44B C44 H44C 109.5 . . ?
N6 C45 C46 110.5(2) . . ?
N6 C45 H45A 109.5 . . ?
C46 C45 H45A 109.5 . . ?
N6 C45 H45B 109.5 . . ?
C46 C45 H45B 109.5 . . ?
H45A C45 H45B 108.1 . . ?
C45 C46 H46A 109.5 . . ?
C45 C46 H46B 109.4 . . ?
H46A C46 H46B 109.5 . . ?
C45 C46 H46C 109.5 . . ?
H46A C46 H46C 109.5 . . ?
H46B C46 H46C 109.5 . . ?
N6 C45' C46' 108.7(5) . . ?
N6 C45' H45C 109.9 . . ?
C46' C45' H45C 109.9 . . ?
N6 C45' H45D 109.9 . . ?
C46' C45' H45D 109.9 . . ?
H45C C45' H45D 108.3 . . ?
C45' C46' H46D 109.5 . . ?
C45' C46' H46E 109.5 . . ?
H46D C46' H46E 109.5 . . ?
C45' C46' H46F 109.4 . . ?
H46D C46' H46F 109.5 . . ?
H46E C46' H46F 109.5 . . ?
F6 Sb1 F1 90.91(9) . . ?
F6 Sb1 F3 179.14(9) . . ?
F1 Sb1 F3 89.93(8) . . ?
F6 Sb1 F4 88.59(9) . . ?
F1 Sb1 F4 179.44(8) . . ?
F3 Sb1 F4 90.57(8) . . ?
F6 Sb1 F2 90.88(9) . . ?
F1 Sb1 F2 89.14(8) . . ?
F3 Sb1 F2 88.96(9) . . ?
F4 Sb1 F2 91.13(8) . . ?
F6 Sb1 F5 90.54(10) . . ?
F1 Sb1 F5 90.52(8) . . ?
F3 Sb1 F5 89.63(9) . . ?
F4 Sb1 F5 89.22(7) . . ?
F2 Sb1 F5 178.54(9) . . ?
F4' Sb1' F5' 90.1(2) . . ?
F4' Sb1' F6' 90.0(2) . . ?
F5' Sb1' F6' 90.2(5) . . ?
F4' Sb1' F1' 179.9(3) . . ?
F5' Sb1' F1' 90.0(2) . . ?
F6' Sb1' F1' 90.0(2) . . ?
F4' Sb1' F2' 90.1(2) . . ?
F5' Sb1' F2' 179.8(4) . . ?
F6' Sb1' F2' 90.0(3) . . ?
F1' Sb1' F2' 89.9(2) . . ?
F4' Sb1' F3' 90.0(2) . . ?
F5' Sb1' F3' 89.9(3) . . ?
F6' Sb1' F3' 179.8(4) . . ?
F1' Sb1' F3' 90.0(2) . . ?
F2' Sb1' F3' 89.9(3) . . ?
Cl1S C1S Cl2S 112.61(18) . . ?
Cl1S C1S H1S1 109.1 . . ?
Cl2S C1S H1S1 109.1 . . ?
Cl1S C1S H1S2 109.1 . . ?
Cl2S C1S H1S2 109.1 . . ?
H1S1 C1S H1S2 107.8 . . ?

loop_
_geom_bond_atom_site_label_1
_geom_bond_atom_site_label_2
_geom_bond_distance
_geom_bond_site_symmetry_2
_geom_bond_publ_flag
Fe1 O1 1.9680(17) . ?
Fe1 N2 2.0284(18) . ?
Fe1 N3 2.0461(18) . ?
Fe1 N4 2.0489(18) . ?
Fe1 N1 2.0529(18) . ?
O1 N5 1.318(2) . ?
N1 C4 1.381(3) . ?
N1 C1 1.388(3) . ?
N2 C9 1.382(3) . ?
N2 C6 1.383(3) . ?
N3 C11 1.382(3) . ?
N3 C14 1.384(3) . ?
N4 C16 1.385(3) . ?
N4 C19 1.386(3) . ?
N5 C37 1.339(3) . ?
N6 C40 1.333(3) . ?
N6 C43 1.490(3) . ?
N6 C45 1.501(4) . ?
N6 C45' 1.508(5) . ?
C1 C20 1.387(3) . ?
C1 C2 1.446(3) . ?
C2 C3 1.368(3) . ?
C2 C21 1.506(3) . ?
C3 C4 1.445(3) . ?
C3 C23 1.508(3) . ?
C4 C5 1.389(3) . ?
C5 C6 1.389(3) . ?
C5 H5 0.9500 . ?
C6 C7 1.446(3) . ?
C7 C8 1.367(3) . ?
C7 C25 1.504(3) . ?
C8 C9 1.439(3) . ?
C8 C27 1.499(3) . ?
C9 C10 1.390(3) . ?
C10 C11 1.384(3) . ?
C10 H10 0.9500 . ?
C11 C12 1.450(3) . ?
C12 C13 1.364(3) . ?
C12 C29 1.500(3) . ?
C13 C14 1.448(3) . ?
C13 C31 1.500(3) . ?
C14 C15 1.385(3) . ?
C15 C16 1.388(3) . ?
C15 H15 0.9500 . ?
C16 C17 1.444(3) . ?
C17 C18 1.369(3) . ?
C17 C33 1.497(3) . ?
C18 C19 1.443(3) . ?
C18 C35 1.503(3) . ?
C19 C20 1.395(3) . ?
C20 H20 0.9500 . ?
C21 C22 1.527(4) . ?
C21 H21A 0.9900 . ?
C21 H21B 0.9900 . ?
C22 H22A 0.9801 . ?
C22 H22B 0.9800 . ?
C22 H22C 0.9798 . ?
C23 C24 1.527(4) . ?
C23 H23A 0.9900 . ?
C23 H23B 0.9900 . ?
C24 H24A 0.9799 . ?
C24 H24B 0.9801 . ?
C24 H24C 0.9800 . ?
C25 C26 1.530(4) . ?
C25 H25A 0.9900 . ?
C25 H25B 0.9900 . ?
C26 H26A 0.9800 . ?
C26 H26B 0.9799 . ?
C26 H26C 0.9800 . ?
C27 C28 1.533(3) . ?
C27 H27A 0.9900 . ?
C27 H27B 0.9900 . ?
C28 H28A 0.9800 . ?
C28 H28B 0.9799 . ?
C28 H28C 0.9800 . ?
C29 C30 1.521(4) . ?
C29 H29A 0.9900 . ?
C29 H29B 0.9900 . ?
C30 H30A 0.9799 . ?
C30 H30B 0.9799 . ?
C30 H30C 0.9801 . ?
C31 C32 1.536(3) . ?
C31 H31A 0.9900 . ?
C31 H31B 0.9900 . ?
C32 H32A 0.9800 . ?
C32 H32B 0.9801 . ?
C32 H32C 0.9800 . ?
C33 C34 1.536(3) . ?
C33 H33A 0.9900 . ?
C33 H33B 0.9900 . ?
C34 H34A 0.9801 . ?
C34 H34B 0.9799 . ?
C34 H34C 0.9801 . ?
C35 C36 1.526(3) . ?
C35 H35A 0.9900 . ?
C35 H35B 0.9900 . ?
C36 H36A 0.9800 . ?
C36 H36B 0.9800 . ?
C36 H36C 0.9801 . ?
C37 C42 1.412(3) . ?
C37 C38 1.431(3) . ?
C38 C39 1.350(3) . ?
C38 H38 0.9500 . ?
C39 C40 1.453(3) . ?
C39 H39 0.9500 . ?
C40 C41 1.444(4) . ?
C41 C42 1.355(4) . ?
C41 H41 0.9500 . ?
C42 H42 0.9500 . ?
C43 C44 1.500(4) . ?
C43 H43A 0.9900 . ?
C43 H43B 0.9900 . ?
C44 H44A 0.9800 . ?
C44 H44B 0.9800 . ?
C44 H44C 0.9800 . ?
C45 C46 1.514(4) . ?
C45 H45A 0.9900 . ?
C45 H45B 0.9900 . ?
C46 H46A 0.9800 . ?
C46 H46B 0.9800 . ?
C46 H46C 0.9799 . ?
C45' C46' 1.516(6) . ?
C45' H45C 0.9900 . ?
C45' H45D 0.9900 . ?
C46' H46D 0.9800 . ?
C46' H46E 0.9800 . ?
C46' H46F 0.9800 . ?
Sb1 F6 1.8635(15) . ?
Sb1 F1 1.8649(14) . ?
Sb1 F3 1.8651(14) . ?
Sb1 F4 1.8706(13) . ?
Sb1 F2 1.8715(14) . ?
Sb1 F5 1.8731(14) . ?
Sb1' F4' 1.867(2) . ?
Sb1' F5' 1.867(2) . ?
Sb1' F6' 1.868(2) . ?
Sb1' F1' 1.868(2) . ?
Sb1' F2' 1.868(2) . ?
Sb1' F3' 1.868(2) . ?
Cl1S C1S 1.755(3) . ?
Cl2S C1S 1.759(3) . ?
C1S H1S1 0.9900 . ?
C1S H1S2 0.9900 . ?

loop_
_geom_hbond_atom_site_label_D
_geom_hbond_atom_site_label_H
_geom_hbond_atom_site_label_A
_geom_hbond_distance_DH
_geom_hbond_distance_HA
_geom_hbond_distance_DA
_geom_hbond_angle_DHA
_geom_hbond_site_symmetry_A
_geom_hbond_publ_flag
C41 H41 F3 0.95 2.44 3.372(3) 166.0 . yes
C42 H42 F1 0.95 2.42 3.224(3) 141.7 . yes
C44 H44B F6 0.98 2.42 3.366(4) 162.8 1_655 yes
C44 H44B F6' 0.98 2.22 3.138(14) 155.2 1_655 yes
C1S H1S1 F4 0.99 2.53 3.460(4) 157.1 2_655 yes
C1S H1S1 F3' 0.99 2.54 3.06(3) 112.7 2_655 yes
C1S H1S1 F4' 0.99 2.02 2.98(3) 164.8 2_655 yes
C1S H1S2 F1 0.99 2.58 3.357(4) 135.4 . yes
C1S H1S2 F3' 0.99 2.21 3.16(3) 160.2 . yes

loop_
_geom_torsion_atom_site_label_1
_geom_torsion_atom_site_label_2
_geom_torsion_atom_site_label_3
_geom_torsion_atom_site_label_4
_geom_torsion
_geom_torsion_site_symmetry_1
_geom_torsion_site_symmetry_2
_geom_torsion_site_symmetry_3
_geom_torsion_site_symmetry_4
_geom_torsion_publ_flag
Fe1 O1 N5 C37 179.09(15) . . . . ?
C4 N1 C1 C20 175.2(2) . . . . ?
Fe1 N1 C1 C20 -17.8(3) . . . . ?
C4 N1 C1 C2 -1.4(2) . . . . ?
Fe1 N1 C1 C2 165.64(15) . . . . ?
C20 C1 C2 C3 -174.7(2) . . . . ?
N1 C1 C2 C3 1.8(3) . . . . ?
C20 C1 C2 C21 3.2(4) . . . . ?
N1 C1 C2 C21 179.7(2) . . . . ?
C1 C2 C3 C4 -1.4(3) . . . . ?
C21 C2 C3 C4 -179.2(2) . . . . ?
C1 C2 C3 C23 175.1(2) . . . . ?
C21 C2 C3 C23 -2.7(4) . . . . ?
C1 N1 C4 C5 -179.6(2) . . . . ?
Fe1 N1 C4 C5 13.4(3) . . . . ?
C1 N1 C4 C3 0.5(2) . . . . ?
Fe1 N1 C4 C3 -166.43(15) . . . . ?
C2 C3 C4 N1 0.6(3) . . . . ?
C23 C3 C4 N1 -176.0(2) . . . . ?
C2 C3 C4 C5 -179.3(2) . . . . ?
C23 C3 C4 C5 4.1(4) . . . . ?
N1 C4 C5 C6 -1.0(4) . . . . ?
C3 C4 C5 C6 178.8(2) . . . . ?
C9 N2 C6 C5 -177.6(2) . . . . ?
Fe1 N2 C6 C5 -13.2(3) . . . . ?
C9 N2 C6 C7 1.0(2) . . . . ?
Fe1 N2 C6 C7 165.31(15) . . . . ?
C4 C5 C6 N2 0.8(4) . . . . ?
C4 C5 C6 C7 -177.5(2) . . . . ?
N2 C6 C7 C8 -0.8(3) . . . . ?
C5 C6 C7 C8 177.7(2) . . . . ?
N2 C6 C7 C25 -176.9(2) . . . . ?
C5 C6 C7 C25 1.6(4) . . . . ?
C6 C7 C8 C9 0.3(2) . . . . ?
C25 C7 C8 C9 176.3(2) . . . . ?
C6 C7 C8 C27 -177.2(2) . . . . ?
C25 C7 C8 C27 -1.3(4) . . . . ?
C6 N2 C9 C10 178.1(2) . . . . ?
Fe1 N2 C9 C10 13.5(3) . . . . ?
C6 N2 C9 C8 -0.8(2) . . . . ?
Fe1 N2 C9 C8 -165.30(15) . . . . ?
C7 C8 C9 N2 0.3(3) . . . . ?
C27 C8 C9 N2 177.9(2) . . . . ?
C7 C8 C9 C10 -178.6(2) . . . . ?
C27 C8 C9 C10 -0.9(3) . . . . ?
N2 C9 C10 C11 0.4(4) . . . . ?
C8 C9 C10 C11 179.0(2) . . . . ?
C14 N3 C11 C10 176.0(2) . . . . ?
Fe1 N3 C11 C10 -14.4(3) . . . . ?
C14 N3 C11 C12 -1.4(2) . . . . ?
Fe1 N3 C11 C12 168.16(15) . . . . ?
C9 C10 C11 N3 0.1(4) . . . . ?
C9 C10 C11 C12 177.2(2) . . . . ?
N3 C11 C12 C13 0.6(3) . . . . ?
C10 C11 C12 C13 -176.8(2) . . . . ?
N3 C11 C12 C29 -179.5(2) . . . . ?
C10 C11 C12 C29 3.1(4) . . . . ?
C11 C12 C13 C14 0.4(2) . . . . ?
C29 C12 C13 C14 -179.4(2) . . . . ?
C11 C12 C13 C31 -177.9(2) . . . . ?
C29 C12 C13 C31 2.3(4) . . . . ?
C11 N3 C14 C15 -175.6(2) . . . . ?
Fe1 N3 C14 C15 14.9(3) . . . . ?
C11 N3 C14 C13 1.7(2) . . . . ?
Fe1 N3 C14 C13 -167.84(14) . . . . ?
C12 C13 C14 N3 -1.3(3) . . . . ?
C31 C13 C14 N3 177.0(2) . . . . ?
C12 C13 C14 C15 176.0(2) . . . . ?
C31 C13 C14 C15 -5.7(4) . . . . ?
N3 C14 C15 C16 -2.6(4) . . . . ?
C13 C14 C15 C16 -179.5(2) . . . . ?
C19 N4 C16 C15 -178.3(2) . . . . ?
Fe1 N4 C16 C15 -5.5(3) . . . . ?
C19 N4 C16 C17 1.0(3) . . . . ?
Fe1 N4 C16 C17 173.78(15) . . . . ?
C14 C15 C16 N4 -2.3(4) . . . . ?
C14 C15 C16 C17 178.5(2) . . . . ?
N4 C16 C17 C18 -1.2(3) . . . . ?
C15 C16 C17 C18 178.1(2) . . . . ?
N4 C16 C17 C33 -177.9(2) . . . . ?
C15 C16 C17 C33 1.4(4) . . . . ?
C16 C17 C18 C19 0.9(3) . . . . ?
C33 C17 C18 C19 177.4(2) . . . . ?
C16 C17 C18 C35 178.3(2) . . . . ?
C33 C17 C18 C35 -5.2(4) . . . . ?
C16 N4 C19 C20 178.2(2) . . . . ?
Fe1 N4 C19 C20 5.4(3) . . . . ?
C16 N4 C19 C18 -0.5(2) . . . . ?
Fe1 N4 C19 C18 -173.21(15) . . . . ?
C17 C18 C19 N4 -0.3(3) . . . . ?
C35 C18 C19 N4 -177.8(2) . . . . ?
C17 C18 C19 C20 -178.9(2) . . . . ?
C35 C18 C19 C20 3.6(4) . . . . ?
N1 C1 C20 C19 0.2(4) . . . . ?
C2 C1 C20 C19 176.2(2) . . . . ?
N4 C19 C20 C1 6.4(4) . . . . ?
C18 C19 C20 C1 -175.1(2) . . . . ?
C3 C2 C21 C22 92.3(3) . . . . ?
C1 C2 C21 C22 -85.2(3) . . . . ?
C2 C3 C23 C24 -88.1(3) . . . . ?
C4 C3 C23 C24 87.8(3) . . . . ?
C8 C7 C25 C26 -89.3(3) . . . . ?
C6 C7 C25 C26 85.9(3) . . . . ?
C7 C8 C27 C28 99.7(3) . . . . ?
C9 C8 C27 C28 -77.4(3) . . . . ?
C13 C12 C29 C30 -92.1(3) . . . . ?
C11 C12 C29 C30 88.2(3) . . . . ?
C12 C13 C31 C32 102.5(3) . . . . ?
C14 C13 C31 C32 -75.4(3) . . . . ?
C18 C17 C33 C34 -101.1(3) . . . . ?
C16 C17 C33 C34 74.8(3) . . . . ?
C17 C18 C35 C36 -93.6(3) . . . . ?
C19 C18 C35 C36 83.4(3) . . . . ?
O1 N5 C37 C42 179.28(19) . . . . ?
O1 N5 C37 C38 -0.6(3) . . . . ?
N5 C37 C38 C39 -178.2(2) . . . . ?
C42 C37 C38 C39 2.0(4) . . . . ?
C37 C38 C39 C40 -1.0(4) . . . . ?
C43 N6 C40 C41 -174.6(2) . . . . ?
C45 N6 C40 C41 1.9(4) . . . . ?
C45' N6 C40 C41 -35.1(7) . . . . ?
C43 N6 C40 C39 6.5(4) . . . . ?
C45 N6 C40 C39 -177.0(2) . . . . ?
C45' N6 C40 C39 146.0(6) . . . . ?
C38 C39 C40 N6 178.7(2) . . . . ?
C38 C39 C40 C41 -0.3(4) . . . . ?
N6 C40 C41 C42 -178.3(3) . . . . ?
C39 C40 C41 C42 0.6(4) . . . . ?
C40 C41 C42 C37 0.4(4) . . . . ?
N5 C37 C42 C41 178.5(2) . . . . ?
C38 C37 C42 C41 -1.7(4) . . . . ?
C40 N6 C43 C44 74.9(4) . . . . ?
C45 N6 C43 C44 -101.8(3) . . . . ?
C45' N6 C43 C44 -66.2(6) . . . . ?
C40 N6 C45 C46 -82.5(3) . . . . ?
C43 N6 C45 C46 94.2(3) . . . . ?
C40 N6 C45' C46' 110.8(13) . . . . ?
C43 N6 C45' C46' -105.3(14) . . . . ?
